data_4518129
loop_
_publ_author_name
'Wu, Qinghua'
'Zhu, Yucheng'
'Fang, Xingbao'
'Hao, Xiangyu'
'Jiao, Lijuan'
'Hao, Erhong'
'Zhang, Weian'

_publ_section_title
;
 Conjugated BODIPY Oligomers with Controllable Near-Infrared Absorptions
 as Promising Phototheranostic Agents through Excited-State Intramolecular
 Rotations.
;
_journal_issue 42
_journal_name_full 'ACS applied materials &amp; interfaces'
_journal_page_first 47208
_journal_page_last 47219
_journal_paper_doi 10.1021/acsami.0c11701
_journal_volume 12
_journal_year 2020
_chemical_formula_moiety 'C38 H32 B2 Cl2 F4 N4'
_chemical_formula_sum 'C38 H32 B2 Cl2 F4 N4'
_chemical_formula_weight 713.19
_space_group_crystal_system monoclinic
_space_group_IT_number 14
_space_group_name_Hall '-P 2ybc'
_space_group_name_H-M_alt 'P 1 21/c 1'
_atom_sites_solution_hydrogens geom
_audit_creation_date 2019-12-09
_audit_creation_method
;
Olex2 1.2
(compiled 2018.05.29 svn.r3508 for OlexSys, GUI svn.r5506)
;
_cell_angle_alpha 90
_cell_angle_beta 107.969(3)
_cell_angle_gamma 90
_cell_formula_units_Z 2
_cell_length_a 9.9434(8)
_cell_length_b 20.0627(15)
_cell_length_c 11.3209(10)
_cell_measurement_reflns_used 9835
_cell_measurement_temperature 273.15
_cell_measurement_theta_max 27.34
_cell_measurement_theta_min 3.13
_cell_volume 2148.3(3)
_computing_cell_refinement 'SAINT v8.37A (Bruker, 2015)'
_computing_data_reduction 'SAINT v8.37A (Bruker, 2015)'
_computing_molecular_graphics 'Olex2 (Dolomanov et al., 2009)'
_computing_publication_material 'Olex2 (Dolomanov et al., 2009)'
_computing_structure_refinement 'ShelXL (Sheldrick, 2015)'
_computing_structure_solution 'olex2.solve (Bourhis et al., 2015)'
_diffrn_ambient_temperature 273.15
_diffrn_measured_fraction_theta_full 0.993
_diffrn_measured_fraction_theta_max 0.994
_diffrn_measurement_device_type 'Bruker APEX-II CCD'
_diffrn_measurement_method '\f and \w scans'
_diffrn_radiation_type MoK\a
_diffrn_radiation_wavelength 0.71073
_diffrn_reflns_av_R_equivalents 0.0409
_diffrn_reflns_av_unetI/netI 0.0155
_diffrn_reflns_Laue_measured_fraction_full 0.993
_diffrn_reflns_Laue_measured_fraction_max 0.994
_diffrn_reflns_limit_h_max 12
_diffrn_reflns_limit_h_min -12
_diffrn_reflns_limit_k_max 26
_diffrn_reflns_limit_k_min -26
_diffrn_reflns_limit_l_max 14
_diffrn_reflns_limit_l_min -14
_diffrn_reflns_number 83433
_diffrn_reflns_point_group_measured_fraction_full 0.993
_diffrn_reflns_point_group_measured_fraction_max 0.994
_diffrn_reflns_theta_full 25.242
_diffrn_reflns_theta_max 27.568
_diffrn_reflns_theta_min 2.960
_exptl_absorpt_coefficient_mu 0.196
_exptl_absorpt_correction_T_max 0.7456
_exptl_absorpt_correction_T_min 0.6678
_exptl_absorpt_correction_type multi-scan
_exptl_absorpt_process_details
;
SADABS-2014/5 (Bruker,2014/5) was used for absorption correction.
wR2(int) was 0.0747 before and 0.0567 after correction.
The Ratio of minimum to maximum transmission is 0.8957.
The \l/2 correction factor is Not present.
;
_exptl_crystal_colour 'metallic dark black'
_exptl_crystal_colour_lustre metallic
_exptl_crystal_colour_modifier dark
_exptl_crystal_colour_primary black
_exptl_crystal_density_diffrn 1.103
_exptl_crystal_description plate
_exptl_crystal_F_000 736
_exptl_crystal_size_max 0.21
_exptl_crystal_size_mid 0.2
_exptl_crystal_size_min 0.2
_refine_diff_density_max 0.273
_refine_diff_density_min -0.461
_refine_diff_density_rms 0.040
_refine_ls_extinction_method none
_refine_ls_goodness_of_fit_ref 1.069
_refine_ls_hydrogen_treatment constr
_refine_ls_matrix_type full
_refine_ls_number_parameters 229
_refine_ls_number_reflns 4944
_refine_ls_number_restraints 0
_refine_ls_restrained_S_all 1.069
_refine_ls_R_factor_all 0.0800
_refine_ls_R_factor_gt 0.0601
_refine_ls_shift/su_max 0.000
_refine_ls_shift/su_mean 0.000
_refine_ls_structure_factor_coef Fsqd
_refine_ls_weighting_details 'w=1/[\s^2^(Fo^2^)+(0.0769P)^2^+1.1050P] where P=(Fo^2^+2Fc^2^)/3'
_refine_ls_weighting_scheme calc
_refine_ls_wR_factor_gt 0.1663
_refine_ls_wR_factor_ref 0.1850
_reflns_Friedel_coverage 0.000
_reflns_number_gt 3613
_reflns_number_total 4944
_reflns_threshold_expression 'I > 2\s(I)'
_cod_data_source_file am0c11701_si_002.cif
_cod_data_source_block a_sq
_cod_depositor_comments 'Adding full bibliography for 4518129.cif.'
_cod_database_code 4518129
_shelx_shelxl_version_number 2014/7
_publ_section_exptl
;
Any special experimental details
;
_shelx_space_group_comment
;
The symmetry employed for this shelxl refinement is uniquely defined
by the following loop, which should always be used as a source of
symmetry information in preference to the above space-group names.
They are only intended as comments.
;
_shelx_estimated_absorpt_t_max 0.962
_shelx_estimated_absorpt_t_min 0.960
_olex2_refinement_description
;
1. Fixed Uiso
 At 1.2 times of:
  All C(H) groups
 At 1.5 times of:
  All C(H,H,H) groups
2.a Aromatic/amide H refined with riding coordinates:
 C10(H10), C12(H12), C13(H13), C14(H14), C17(H17), C20(H20), C21(H21)
2.b Idealised Me refined as rotating group:
 C22(H22A,H22B,H22C), C24(H24A,H24B,H24C), C25(H25A,H25B,H25C)
;
_olex2_submission_special_instructions 'No special instructions were received'

loop_
_space_group_symop_operation_xyz
'x, y, z'
'-x, y+1/2, -z+1/2'
'-x, -y, -z'
'x, -y-1/2, z-1/2'

loop_
_atom_site_label
_atom_site_type_symbol
_atom_site_fract_x
_atom_site_fract_y
_atom_site_fract_z
_atom_site_U_iso_or_equiv
_atom_site_adp_type
_atom_site_occupancy
_atom_site_site_symmetry_order
_atom_site_calc_flag
_atom_site_refinement_flags_posn
_atom_site_refinement_flags_adp
_atom_site_refinement_flags_occupancy
_atom_site_disorder_assembly
_atom_site_disorder_group
Cl1 Cl 0.39075(8) 0.33689(5) 0.71773(9) 0.0951(3) Uani 1 1 d . . . . .
N0AA N 0.13963(19) 0.31106(10) 0.74550(17) 0.0537(4) Uani 1 1 d . . . . .
F2 F 0.24381(15) 0.38038(9) 0.92206(15) 0.0791(5) Uani 1 1 d . . . . .
F0AA F 0.13152(19) 0.43060(8) 0.74020(17) 0.0849(5) Uani 1 1 d . . . . .
N4 N -0.00893(18) 0.37379(9) 0.84758(16) 0.0478(4) Uani 1 1 d . . . . .
C5 C -0.1063(2) 0.32229(11) 0.81609(19) 0.0485(5) Uani 1 1 d . . . . .
C6 C -0.0852(2) 0.26627(11) 0.75146(19) 0.0498(5) Uani 1 1 d . . . . .
C7 C -0.0571(2) 0.41930(11) 0.9141(2) 0.0504(5) Uani 1 1 d . . . . .
C8 C -0.1897(2) 0.21091(11) 0.7243(2) 0.0532(5) Uani 1 1 d . . . . .
C9 C 0.0376(2) 0.26101(12) 0.7164(2) 0.0539(5) Uani 1 1 d . . . . .
C10 C -0.2184(2) 0.33727(12) 0.8642(2) 0.0546(5) Uani 1 1 d . . . . .
H10 H -0.2981 0.3113 0.8563 0.065 Uiso 1 1 calc R . . . .
C11 C -0.3168(2) 0.21663(12) 0.6263(2) 0.0550(5) Uani 1 1 d . . . . .
C12 C 0.0202(2) 0.47849(11) 0.9639(2) 0.0541(5) Uani 1 1 d . . . . .
H12 H 0.1030 0.4874 0.9449 0.065 Uiso 1 1 calc R . . . .
C13 C -0.1877(2) 0.39686(12) 0.9241(2) 0.0570(5) Uani 1 1 d . . . . .
H13 H -0.2431 0.4189 0.9645 0.068 Uiso 1 1 calc R . . . .
C14 C -0.4106(3) 0.16362(14) 0.6036(2) 0.0648(6) Uani 1 1 d . . . . .
H14 H -0.4954 0.1671 0.5394 0.078 Uiso 1 1 calc R . . . .
C15 C -0.1598(3) 0.15335(13) 0.7971(2) 0.0643(6) Uani 1 1 d . . . . .
B1 B 0.1318(3) 0.37693(13) 0.8149(2) 0.0516(6) Uani 1 1 d . . . . .
C17 C 0.0833(3) 0.21036(14) 0.6527(2) 0.0676(7) Uani 1 1 d . . . . .
H17 H 0.0348 0.1712 0.6223 0.081 Uiso 1 1 calc R . . . .
C18 C 0.2430(3) 0.29044(14) 0.7005(2) 0.0651(6) Uani 1 1 d . . . . .
C19 C -0.3828(3) 0.10616(15) 0.6726(3) 0.0720(7) Uani 1 1 d . . . . .
C20 C -0.2556(3) 0.10163(14) 0.7690(3) 0.0746(7) Uani 1 1 d . . . . .
H20 H -0.2350 0.0627 0.8156 0.090 Uiso 1 1 calc R . . . .
C21 C 0.2126(3) 0.22875(16) 0.6432(3) 0.0776(8) Uani 1 1 d . . . . .
H21 H 0.2685 0.2047 0.6060 0.093 Uiso 1 1 calc R . . . .
C22 C -0.3521(3) 0.27801(14) 0.5469(3) 0.0700(7) Uani 1 1 d . . . . .
H22A H -0.3698 0.3144 0.5951 0.105 Uiso 1 1 calc GR . . . .
H22B H -0.4348 0.2699 0.4775 0.105 Uiso 1 1 calc GR . . . .
H22C H -0.2742 0.2890 0.5172 0.105 Uiso 1 1 calc GR . . . .
C24 C -0.0280(4) 0.14751(18) 0.9075(3) 0.0902(9) Uani 1 1 d . . . . .
H24A H -0.0182 0.1866 0.9583 0.135 Uiso 1 1 calc GR . . . .
H24B H 0.0531 0.1433 0.8790 0.135 Uiso 1 1 calc GR . . . .
H24C H -0.0350 0.1089 0.9553 0.135 Uiso 1 1 calc GR . . . .
C25 C -0.4870(4) 0.0485(2) 0.6466(4) 0.1119(13) Uani 1 1 d . . . . .
H25A H -0.5478 0.0528 0.6976 0.168 Uiso 1 1 calc GR . . . .
H25B H -0.4362 0.0071 0.6651 0.168 Uiso 1 1 calc GR . . . .
H25C H -0.5429 0.0491 0.5607 0.168 Uiso 1 1 calc GR . . . .

loop_
_atom_site_aniso_label
_atom_site_aniso_U_11
_atom_site_aniso_U_22
_atom_site_aniso_U_33
_atom_site_aniso_U_23
_atom_site_aniso_U_13
_atom_site_aniso_U_12
Cl1 0.0599(4) 0.1197(7) 0.1234(7) -0.0144(5) 0.0540(4) -0.0085(4)
N0AA 0.0442(9) 0.0656(11) 0.0561(10) -0.0040(8) 0.0225(8) 0.0024(8)
F2 0.0473(8) 0.1072(12) 0.0805(10) -0.0296(9) 0.0162(7) -0.0099(7)
F0AA 0.0983(12) 0.0676(10) 0.1136(13) 0.0118(9) 0.0690(11) 0.0015(8)
N4 0.0472(9) 0.0511(10) 0.0490(9) -0.0048(7) 0.0206(7) -0.0004(7)
C5 0.0439(10) 0.0527(12) 0.0509(11) -0.0034(9) 0.0176(9) -0.0015(9)
C6 0.0434(10) 0.0564(12) 0.0496(11) -0.0051(9) 0.0146(8) 0.0013(9)
C7 0.0499(11) 0.0517(12) 0.0538(11) -0.0018(9) 0.0224(9) 0.0043(9)
C8 0.0491(11) 0.0572(13) 0.0562(12) -0.0133(10) 0.0207(9) -0.0017(9)
C9 0.0462(11) 0.0640(13) 0.0519(11) -0.0090(10) 0.0158(9) 0.0027(10)
C10 0.0458(11) 0.0605(13) 0.0635(13) -0.0036(10) 0.0259(10) -0.0025(9)
C11 0.0458(11) 0.0671(14) 0.0556(12) -0.0125(10) 0.0207(9) 0.0007(10)
C12 0.0528(12) 0.0540(12) 0.0608(12) -0.0035(10) 0.0253(10) -0.0019(9)
C13 0.0522(12) 0.0613(13) 0.0658(13) -0.0056(11) 0.0306(11) 0.0021(10)
C14 0.0523(13) 0.0814(17) 0.0621(14) -0.0159(13) 0.0197(11) -0.0062(12)
C15 0.0636(14) 0.0636(15) 0.0645(14) -0.0079(11) 0.0180(11) -0.0027(11)
B1 0.0446(12) 0.0588(15) 0.0559(13) -0.0053(11) 0.0220(10) -0.0047(10)
C17 0.0620(14) 0.0749(16) 0.0668(15) -0.0178(12) 0.0211(12) 0.0066(12)
C18 0.0510(13) 0.0828(17) 0.0690(15) -0.0034(13) 0.0298(11) 0.0067(12)
C19 0.0679(16) 0.0793(18) 0.0728(16) -0.0239(14) 0.0275(13) -0.0214(13)
C20 0.0848(19) 0.0643(16) 0.0780(17) -0.0046(13) 0.0299(15) -0.0096(14)
C21 0.0661(16) 0.092(2) 0.0848(18) -0.0184(15) 0.0385(14) 0.0120(14)
C22 0.0558(14) 0.0828(18) 0.0687(15) -0.0031(13) 0.0151(12) 0.0091(12)
C24 0.085(2) 0.088(2) 0.081(2) 0.0118(16) 0.0021(16) -0.0011(17)
C25 0.112(3) 0.106(3) 0.114(3) -0.024(2) 0.030(2) -0.051(2)

loop_
_atom_type_symbol
_atom_type_description
_atom_type_scat_dispersion_real
_atom_type_scat_dispersion_imag
_atom_type_scat_source
C C 0.0033 0.0016 'International Tables Vol C Tables 4.2.6.8 and 6.1.1.4'
H H 0.0000 0.0000 'International Tables Vol C Tables 4.2.6.8 and 6.1.1.4'
B B 0.0013 0.0007 'International Tables Vol C Tables 4.2.6.8 and 6.1.1.4'
Cl Cl 0.1484 0.1585 'International Tables Vol C Tables 4.2.6.8 and 6.1.1.4'
F F 0.0171 0.0103 'International Tables Vol C Tables 4.2.6.8 and 6.1.1.4'
N N 0.0061 0.0033 'International Tables Vol C Tables 4.2.6.8 and 6.1.1.4'

loop_
_geom_angle_atom_site_label_1
_geom_angle_atom_site_label_2
_geom_angle_atom_site_label_3
_geom_angle
_geom_angle_site_symmetry_1
_geom_angle_site_symmetry_3
_geom_angle_publ_flag
C9 N0AA B1 125.96(17) . . ?
C18 N0AA C9 105.9(2) . . ?
C18 N0AA B1 128.1(2) . . ?
C5 N4 B1 125.29(17) . . ?
C7 N4 C5 107.79(17) . . ?
C7 N4 B1 126.90(18) . . ?
N4 C5 C6 122.07(18) . . ?
N4 C5 C10 108.26(18) . . ?
C6 C5 C10 129.6(2) . . ?
C5 C6 C8 120.20(18) . . ?
C5 C6 C9 119.7(2) . . ?
C9 C6 C8 120.01(19) . . ?
N4 C7 C12 122.43(19) . . ?
N4 C7 C13 108.63(19) . . ?
C13 C7 C12 128.9(2) . . ?
C11 C8 C6 120.2(2) . . ?
C15 C8 C6 119.2(2) . . ?
C15 C8 C11 120.6(2) . . ?
N0AA C9 C6 120.93(19) . . ?
N0AA C9 C17 108.5(2) . . ?
C17 C9 C6 130.6(2) . . ?
C13 C10 C5 107.22(19) . . ?
C8 C11 C22 121.8(2) . . ?
C14 C11 C8 118.3(2) . . ?
C14 C11 C22 119.9(2) . . ?
C12 C12 C7 123.4(3) 3_567 . ?
C10 C13 C7 108.09(19) . . ?
C19 C14 C11 122.2(2) . . ?
C8 C15 C24 121.6(2) . . ?
C20 C15 C8 118.7(2) . . ?
C20 C15 C24 119.6(3) . . ?
N0AA B1 N4 105.99(17) . . ?
F2 B1 N0AA 109.67(19) . . ?
F2 B1 N4 109.65(18) . . ?
F0AA B1 N0AA 110.37(19) . . ?
F0AA B1 F2 110.7(2) . . ?
F0AA B1 N4 110.40(19) . . ?
C21 C17 C9 107.8(2) . . ?
N0AA C18 Cl1 121.5(2) . . ?
N0AA C18 C21 111.7(2) . . ?
C21 C18 Cl1 126.83(19) . . ?
C14 C19 C20 118.4(2) . . ?
C14 C19 C25 121.6(3) . . ?
C20 C19 C25 120.1(3) . . ?
C15 C20 C19 121.8(3) . . ?
C17 C21 C18 106.1(2) . . ?

loop_
_geom_bond_atom_site_label_1
_geom_bond_atom_site_label_2
_geom_bond_distance
_geom_bond_site_symmetry_2
_geom_bond_publ_flag
Cl1 C18 1.699(3) . ?
N0AA C9 1.393(3) . ?
N0AA B1 1.552(3) . ?
N0AA C18 1.346(3) . ?
F2 B1 1.373(3) . ?
F0AA B1 1.369(3) . ?
N4 C5 1.385(3) . ?
N4 C7 1.361(3) . ?
N4 B1 1.555(3) . ?
C5 C6 1.392(3) . ?
C5 C10 1.415(3) . ?
C6 C8 1.487(3) . ?
C6 C9 1.400(3) . ?
C7 C12 1.432(3) . ?
C7 C13 1.412(3) . ?
C8 C11 1.406(3) . ?
C8 C15 1.396(4) . ?
C9 C17 1.400(3) . ?
C10 C13 1.362(3) . ?
C11 C14 1.385(3) . ?
C11 C22 1.501(4) . ?
C12 C12 1.333(4) 3_567 ?
C14 C19 1.372(4) . ?
C15 C20 1.378(4) . ?
C15 C24 1.511(4) . ?
C17 C21 1.374(4) . ?
C18 C21 1.386(4) . ?
C19 C20 1.395(4) . ?
C19 C25 1.521(4) . ?
